data_2240868
loop_
_publ_author_name
'Chouat, Nadjet'
'Hasnaoui, Mohammed Abdelkrim'
'Sassi, Mohamed'
'Bengueddach, Abdelkader'
'Lusvardi, Gigliola'
'Cornia, Andrea'

_publ_section_title
;
 Crystal structure of a new homochiral one-dimensional zincophosphate
 containing <small>L</small>-methionine
;
_journal_coeditor_code WM5165
_journal_issue 7
_journal_name_full 'Acta Crystallographica Section E'
_journal_page_first 832
_journal_page_last 835
_journal_paper_doi 10.1107/S2056989015011561
_journal_volume 71
_journal_year 2015
_chemical_formula_iupac '[Zn  (H P O4) (C5 H11 N O2 S)]'
_chemical_formula_moiety 'C5 H12 N O6 P S Zn'
_chemical_formula_sum 'C5 H12 N O6 P S Zn'
_chemical_formula_weight 310.56
_chemical_name_systematic
;
<i>catena</i>-Poly[[(<i>L</i>-methionine-\k<i>O</i>)zinc]-\m~3~-(hydrogen
phosphato)-\k^3^<i>O</i>:<i>O</i>':<i>O</i>'']
;
_space_group_crystal_system orthorhombic
_space_group_IT_number 19
_space_group_name_Hall 'P 2ac 2ab'
_space_group_name_H-M_alt 'P 21 21 21'
_symmetry_space_group_name_Hall 'P 2ac 2ab'
_symmetry_space_group_name_H-M 'P 21 21 21'
_atom_sites_solution_hydrogens mixed
_atom_sites_solution_primary direct
_atom_sites_solution_secondary difmap
_audit_creation_method SHELXL-2014/7
_cell_angle_alpha 90
_cell_angle_beta 90
_cell_angle_gamma 90
_cell_formula_units_Z 4
_cell_length_a 5.2210(2)
_cell_length_b 9.1889(4)
_cell_length_c 22.1559(10)
_cell_measurement_reflns_used 2621
_cell_measurement_temperature 298(2)
_cell_measurement_theta_max 28.23
_cell_measurement_theta_min 2.40
_cell_volume 1062.93(8)
_computing_cell_refinement
;
APEX2 (Bruker, 2008)
;
_computing_data_collection
;
APEX2 (Bruker, 2008)
;
_computing_data_reduction
;
SAINT (Bruker, 2008)
;
_computing_molecular_graphics
;
ORTEP-3 for Windows (Farrugia, 2012)
;
_computing_publication_material
;
WinGX (Farrugia, 2012)
;
_computing_structure_refinement
;
SHELXL2014 (Sheldrick, 2015)
;
_computing_structure_solution
;
SIR92 (Altomare et al., 1993)
;
_diffrn_ambient_temperature 298(2)
_diffrn_detector_area_resol_mean 66
_diffrn_measured_fraction_theta_full 0.991
_diffrn_measured_fraction_theta_max 0.978
_diffrn_measurement_device_type 'Bruker--Nonius X8 APEX four-circle'
_diffrn_measurement_method 'phi and omega scans'
_diffrn_radiation_monochromator graphite
_diffrn_radiation_type MoK\a
_diffrn_radiation_wavelength 0.71073
_diffrn_reflns_av_R_equivalents 0.0291
_diffrn_reflns_limit_h_max 6
_diffrn_reflns_limit_h_min -6
_diffrn_reflns_limit_k_max 12
_diffrn_reflns_limit_k_min -8
_diffrn_reflns_limit_l_max 30
_diffrn_reflns_limit_l_min -28
_diffrn_reflns_number 7417
_diffrn_reflns_theta_full 25.242
_diffrn_reflns_theta_max 29.016
_diffrn_reflns_theta_min 2.400
_exptl_absorpt_coefficient_mu 2.665
_exptl_absorpt_correction_T_max 0.974
_exptl_absorpt_correction_T_min 0.804
_exptl_absorpt_correction_type multi-scan
_exptl_absorpt_process_details
;
(<i>SADABS</i>; Bruker, 2008)
;
_exptl_crystal_colour colourless
_exptl_crystal_density_diffrn 1.941
_exptl_crystal_density_method 'not measured'
_exptl_crystal_description needle
_exptl_crystal_F_000 632
_exptl_crystal_size_max 0.330
_exptl_crystal_size_mid 0.070
_exptl_crystal_size_min 0.010
_refine_diff_density_max 0.392
_refine_diff_density_min -0.356
_refine_ls_abs_structure_details
;
Refined as an inversion twin
;
_refine_ls_abs_structure_Flack 0.055(16)
_refine_ls_extinction_method none
_refine_ls_goodness_of_fit_ref 1.001
_refine_ls_hydrogen_treatment mixed
_refine_ls_matrix_type full
_refine_ls_number_parameters 144
_refine_ls_number_reflns 2699
_refine_ls_number_restraints 1
_refine_ls_restrained_S_all 1.001
_refine_ls_R_factor_all 0.0345
_refine_ls_R_factor_gt 0.0258
_refine_ls_shift/su_max 0.001
_refine_ls_shift/su_mean 0.000
_refine_ls_structure_factor_coef Fsqd
_refine_ls_weighting_details 'w=1/[\s^2^(Fo^2^)+(0.0227P)^2^] where P=(Fo^2^+2Fc^2^)/3'
_refine_ls_weighting_scheme calc
_refine_ls_wR_factor_gt 0.0542
_refine_ls_wR_factor_ref 0.0564
_reflns_number_gt 2334
_reflns_number_total 2699
_reflns_threshold_expression 'I > 2\s(I)'
_cod_data_source_file wm5165sup1.cif
_cod_data_source_block I
_cod_database_code 2240868
_shelx_space_group_comment
;
The symmetry employed for this shelxl refinement is uniquely defined
by the following loop, which should always be used as a source of
symmetry information in preference to the above space-group names.
They are only intended as comments.
;
_shelx_estimated_absorpt_t_min 0.473
_shelx_estimated_absorpt_t_max 0.974

loop_
_space_group_symop_operation_xyz
'x, y, z'
'-x+1/2, -y, z+1/2'
'x+1/2, -y+1/2, -z'
'-x, y+1/2, -z+1/2'

loop_
_atom_site_type_symbol
_atom_site_label
_atom_site_fract_x
_atom_site_fract_y
_atom_site_fract_z
_atom_site_U_iso_or_equiv
_atom_site_adp_type
_atom_site_calc_flag
_atom_site_occupancy
Zn Zn1 0.50773(8) 0.10750(4) 0.55705(2) 0.01929(10) Uani d 1
P P1 1.01002(19) 0.29242(8) 0.57930(3) 0.01729(16) Uani d 1
S S1 0.3692(2) -0.35340(15) 0.77437(5) 0.0446(3) Uani d 1
O O1 0.9167(5) 0.3698(3) 0.63929(12) 0.0322(6) Uani d 1
H HO1 0.848(8) 0.309(4) 0.6596(19) 0.056(16) Uiso d 1
O O2 0.8659(4) 0.1515(3) 0.57061(11) 0.0253(5) Uani d 1
O O3 1.2977(4) 0.2677(3) 0.58537(11) 0.0226(5) Uani d 1
O O4 0.9594(4) 0.4063(3) 0.53087(10) 0.0236(5) Uani d 1
O O5 0.3925(5) -0.0803(3) 0.58683(12) 0.0320(6) Uani d 1
O O6 0.7309(5) -0.1965(3) 0.54837(13) 0.0347(7) Uani d 1
N N1 0.4865(6) -0.4489(3) 0.54404(11) 0.0213(5) Uani d 1
H H1A 0.6565 -0.4529 0.5467 0.040(7) Uiso calc 1
H H1B 0.4419 -0.4252 0.5065 0.040(7) Uiso calc 1
H H1C 0.4207 -0.5354 0.5533 0.040(7) Uiso calc 1
C C1 0.5183(7) -0.1933(3) 0.57187(13) 0.0218(6) Uani d 1
C C2 0.3873(6) -0.3376(4) 0.58669(15) 0.0220(7) Uani d 1
H H2 0.2019 -0.3274 0.5812 0.026 Uiso calc 1
C C3 0.4427(7) -0.3861(4) 0.65115(14) 0.0284(8) Uani d 1
H H3A 0.3895 -0.4866 0.6560 0.034 Uiso calc 1
H H3B 0.6258 -0.3814 0.6583 0.034 Uiso calc 1
C C4 0.3057(8) -0.2928(5) 0.69771(17) 0.0368(9) Uani d 1
H H4A 0.1227 -0.2962 0.6902 0.044 Uiso calc 1
H H4B 0.3610 -0.1925 0.6934 0.044 Uiso calc 1
C C5 0.1420(9) -0.4984(6) 0.7819(2) 0.0594(13) Uani d 1
H H5A 0.1428 -0.5333 0.8228 0.089 Uiso calc 1
H H5B 0.1875 -0.5764 0.7551 0.089 Uiso calc 1
H H5C -0.0259 -0.4634 0.7719 0.089 Uiso calc 1

loop_
_atom_site_aniso_label
_atom_site_aniso_U_11
_atom_site_aniso_U_22
_atom_site_aniso_U_33
_atom_site_aniso_U_12
_atom_site_aniso_U_13
_atom_site_aniso_U_23
Zn1 0.01776(17) 0.01329(16) 0.02682(17) -0.0009(2) -0.0005(2) 0.00083(13)
P1 0.0160(4) 0.0145(4) 0.0214(3) 0.0000(5) 0.0011(4) -0.0014(3)
S1 0.0541(7) 0.0502(8) 0.0295(5) -0.0040(6) 0.0060(5) -0.0076(5)
O1 0.0388(16) 0.0272(16) 0.0306(13) 0.0009(11) 0.0122(11) -0.0057(11)
O2 0.0157(11) 0.0208(13) 0.0395(14) -0.0035(10) -0.0027(10) -0.0015(11)
O3 0.0156(11) 0.0180(13) 0.0343(13) 0.0017(10) -0.0031(10) -0.0025(10)
O4 0.0252(14) 0.0208(12) 0.0248(10) 0.0049(12) 0.0017(9) 0.0036(9)
O5 0.0373(14) 0.0133(13) 0.0456(15) -0.0019(11) 0.0130(12) 0.0017(11)
O6 0.0283(14) 0.0252(16) 0.0505(17) -0.0063(12) 0.0121(12) 0.0004(13)
N1 0.0229(14) 0.0147(12) 0.0264(13) -0.0005(16) -0.0011(15) -0.0007(9)
C1 0.0261(17) 0.0162(15) 0.0232(14) -0.0036(19) -0.0021(17) 0.0029(10)
C2 0.0202(16) 0.0148(17) 0.0309(18) -0.0001(14) 0.0037(14) -0.0037(14)
C3 0.035(2) 0.0196(18) 0.0306(16) 0.0021(15) 0.0038(14) 0.0012(14)
C4 0.050(2) 0.029(2) 0.032(2) 0.0037(19) 0.0103(19) 0.0007(17)
C5 0.082(3) 0.052(3) 0.045(3) -0.019(3) 0.002(3) 0.007(2)

loop_
_atom_type_symbol
_atom_type_description
_atom_type_scat_dispersion_real
_atom_type_scat_dispersion_imag
_atom_type_scat_source
O O 0.0106 0.0060 'International Tables Vol C Tables 4.2.6.8 and 6.1.1.4'
P P 0.1023 0.0942 'International Tables Vol C Tables 4.2.6.8 and 6.1.1.4'
Zn Zn 0.2839 1.4301 'International Tables Vol C Tables 4.2.6.8 and 6.1.1.4'
S S 0.1246 0.1234 'International Tables Vol C Tables 4.2.6.8 and 6.1.1.4'
C C 0.0033 0.0016 'International Tables Vol C Tables 4.2.6.8 and 6.1.1.4'
N N 0.0061 0.0033 'International Tables Vol C Tables 4.2.6.8 and 6.1.1.4'
H H 0.0000 0.0000 'International Tables Vol C Tables 4.2.6.8 and 6.1.1.4'

loop_
_geom_angle_atom_site_label_1
_geom_angle_atom_site_label_2
_geom_angle_atom_site_label_3
_geom_angle_site_symmetry_1
_geom_angle_site_symmetry_3
_geom_angle
O2 Zn1 O3 . 1_455 109.71(10)
O2 Zn1 O5 . . 115.56(11)
O3 Zn1 O5 1_455 . 112.91(11)
O2 Zn1 O4 . 3_456 106.90(10)
O3 Zn1 O4 1_455 3_456 107.25(10)
O5 Zn1 O4 . 3_456 103.84(11)
O2 P1 O4 . . 114.41(14)
O2 P1 O3 . . 111.98(14)
O4 P1 O3 . . 109.60(14)
O2 P1 O1 . . 109.81(15)
O4 P1 O1 . . 103.27(14)
O3 P1 O1 . . 107.20(14)
C5 S1 C4 . . 101.2(2)
P1 O1 HO1 . . 107(4)
P1 O2 Zn1 . . 132.83(15)
P1 O3 Zn1 . 1_655 129.87(15)
P1 O4 Zn1 . 3_556 129.16(14)
C1 O5 Zn1 . . 118.4(2)
C2 N1 H1A . . 109.5
C2 N1 H1B . . 109.5
H1A N1 H1B . . 109.5
C2 N1 H1C . . 109.5
H1A N1 H1C . . 109.5
H1B N1 H1C . . 109.5
O6 C1 O5 . . 126.7(3)
O6 C1 C2 . . 118.4(3)
O5 C1 C2 . . 114.9(3)
N1 C2 C3 . . 109.2(3)
N1 C2 C1 . . 107.8(3)
C3 C2 C1 . . 111.7(3)
N1 C2 H2 . . 109.4
C3 C2 H2 . . 109.4
C1 C2 H2 . . 109.4
C4 C3 C2 . . 112.4(3)
C4 C3 H3A . . 109.1
C2 C3 H3A . . 109.1
C4 C3 H3B . . 109.1
C2 C3 H3B . . 109.1
H3A C3 H3B . . 107.9
C3 C4 S1 . . 112.0(3)
C3 C4 H4A . . 109.2
S1 C4 H4A . . 109.2
C3 C4 H4B . . 109.2
S1 C4 H4B . . 109.2
H4A C4 H4B . . 107.9
S1 C5 H5A . . 109.5
S1 C5 H5B . . 109.5
H5A C5 H5B . . 109.5
S1 C5 H5C . . 109.5
H5A C5 H5C . . 109.5
H5B C5 H5C . . 109.5

loop_
_geom_bond_atom_site_label_1
_geom_bond_atom_site_label_2
_geom_bond_site_symmetry_2
_geom_bond_distance
_geom_bond_publ_flag
Zn1 O2 . 1.936(2) y
Zn1 O3 1_455 1.940(2) y
Zn1 O4 3_456 1.968(2) y
Zn1 O5 . 1.943(3) y
P1 O1 . 1.584(3) y
P1 O2 . 1.510(3) y
P1 O3 . 1.525(2) y
P1 O4 . 1.522(2) y
O5 C1 . 1.272(4) ?
O6 C1 . 1.226(4) ?
C1 C2 . 1.528(4) ?
N1 C2 . 1.486(4) ?
C2 C3 . 1.524(5) ?
C3 C4 . 1.521(5) ?
S1 C4 . 1.818(4) ?
S1 C5 . 1.792(5) ?
O1 HO1 . 0.807(13) ?
N1 H1A . 0.8900 ?
N1 H1B . 0.8900 ?
N1 H1C . 0.8900 ?
C2 H2 . 0.9800 ?
C3 H3A . 0.9700 ?
C3 H3B . 0.9700 ?
C4 H4A . 0.9700 ?
C4 H4B . 0.9700 ?
C5 H5A . 0.9600 ?
C5 H5B . 0.9600 ?
C5 H5C . 0.9600 ?

loop_
_geom_hbond_atom_site_label_D
_geom_hbond_atom_site_label_H
_geom_hbond_atom_site_label_A
_geom_hbond_site_symmetry_A
_geom_hbond_distance_DH
_geom_hbond_distance_HA
_geom_hbond_distance_DA
_geom_hbond_angle_DHA
O1 HO1 S1 4_656 0.807(13) 2.373(14) 3.177(3) 175(5)
N1 H1A O4 1_545 0.89 2.07 2.820(3) 140.8
N1 H1B O6 3_446 0.89 1.99 2.785(4) 148.8
N1 H1C O3 1_445 0.89 2.05 2.931(4) 172.1

_cod_database_fobs_code 2240868
